data_7058183
loop_
_publ_author_name
'An, Fengqin'
'Zhang, Chengcheng'
'Duan, Lijuan'
'Liu, Xiangyu'
'Wang, Zheng'
'Jin, Xiaoyong'
'Song, Weiming'

_publ_section_title
;
 Luminescent metal--organic frameworks with a 2-(4-pyridyl)-terephthalic
 acid ligand for detection of acetone
;
_journal_issue 12
_journal_name_full 'New Journal of Chemistry'
_journal_page_first 4800
_journal_paper_doi 10.1039/C9NJ00021F
_journal_volume 43
_journal_year 2019
_chemical_formula_sum 'C13 H9 N O5 Zn'
_chemical_formula_weight 324.60
_space_group_crystal_system monoclinic
_space_group_IT_number 15
_space_group_name_Hall '-C 2yc'
_space_group_name_H-M_alt 'C 1 2/c 1'
_symmetry_space_group_name_Hall '-C 2yc'
_symmetry_space_group_name_H-M 'C 1 2/c 1'
_atom_sites_solution_hydrogens mixed
_audit_creation_method SHELXL-2014/7
_audit_update_record
;
2018-11-13 deposited with the CCDC.    2019-02-19 downloaded from the CCDC.
;
_cell_angle_alpha 90
_cell_angle_beta 124.770(13)
_cell_angle_gamma 90
_cell_formula_units_Z 8
_cell_length_a 21.9306(17)
_cell_length_b 8.0884(2)
_cell_length_c 17.009(2)
_cell_measurement_reflns_used 2520
_cell_measurement_temperature 150(2)
_cell_measurement_theta_max 73.3870
_cell_measurement_theta_min 5.3540
_cell_volume 2478.4(5)
_computing_structure_refinement 'SHELXL-2014/7 (Sheldrick, 2014)'
_diffrn_ambient_temperature 150(2)
_diffrn_measured_fraction_theta_full 0.991
_diffrn_measured_fraction_theta_max 0.991
_diffrn_measurement_device_type bruker-CCD
_diffrn_radiation_type CuK\a
_diffrn_radiation_wavelength 1.54178
_diffrn_reflns_av_R_equivalents 0.0183
_diffrn_reflns_av_unetI/netI 0.0211
_diffrn_reflns_Laue_measured_fraction_full 0.991
_diffrn_reflns_Laue_measured_fraction_max 0.991
_diffrn_reflns_limit_h_max 25
_diffrn_reflns_limit_h_min -23
_diffrn_reflns_limit_k_max 6
_diffrn_reflns_limit_k_min -9
_diffrn_reflns_limit_l_max 17
_diffrn_reflns_limit_l_min -20
_diffrn_reflns_number 3298
_diffrn_reflns_point_group_measured_fraction_full 0.991
_diffrn_reflns_point_group_measured_fraction_max 0.991
_diffrn_reflns_theta_full 66.094
_diffrn_reflns_theta_max 66.094
_diffrn_reflns_theta_min 4.910
_exptl_absorpt_coefficient_mu 2.956
_exptl_crystal_colour yellow
_exptl_crystal_density_diffrn 1.740
_exptl_crystal_description block
_exptl_crystal_F_000 1312
_exptl_crystal_size_max 0.210
_exptl_crystal_size_mid 0.200
_exptl_crystal_size_min 0.190
_refine_diff_density_max 0.472
_refine_diff_density_min -0.871
_refine_diff_density_rms 0.108
_refine_ls_extinction_method none
_refine_ls_goodness_of_fit_ref 1.064
_refine_ls_hydrogen_treatment constr
_refine_ls_matrix_type full
_refine_ls_number_parameters 181
_refine_ls_number_reflns 2140
_refine_ls_number_restraints 0
_refine_ls_restrained_S_all 1.064
_refine_ls_R_factor_all 0.0418
_refine_ls_R_factor_gt 0.0401
_refine_ls_shift/su_max 0.000
_refine_ls_shift/su_mean 0.000
_refine_ls_structure_factor_coef Fsqd
_refine_ls_weighting_details 'w=1/[\s^2^(Fo^2^)+(0.0631P)^2^+12.9482P] where P=(Fo^2^+2Fc^2^)/3'
_refine_ls_weighting_scheme calc
_refine_ls_wR_factor_gt 0.1128
_refine_ls_wR_factor_ref 0.1142
_reflns_Friedel_coverage 0.000
_reflns_number_gt 2010
_reflns_number_total 2140
_reflns_threshold_expression 'I > 2\s(I)'
_cod_data_source_file c9nj00021f7.cif
_cod_data_source_block qq
_cod_depositor_comments 'Adding full bibliography for 7058181--7058183.cif.'
_cod_database_code 7058183
_shelx_shelxl_version_number 2014/7
_shelx_space_group_comment
;
The symmetry employed for this shelxl refinement is uniquely defined
by the following loop, which should always be used as a source of
symmetry information in preference to the above space-group names.
They are only intended as comments.
;
_shelx_estimated_absorpt_t_min 0.576
_shelx_estimated_absorpt_t_max 0.604

loop_
_space_group_symop_operation_xyz
'x, y, z'
'-x, y, -z+1/2'
'x+1/2, y+1/2, z'
'-x+1/2, y+1/2, -z+1/2'
'-x, -y, -z'
'x, -y, z-1/2'
'-x+1/2, -y+1/2, -z'
'x+1/2, -y+1/2, z-1/2'

loop_
_atom_site_label
_atom_site_type_symbol
_atom_site_fract_x
_atom_site_fract_y
_atom_site_fract_z
_atom_site_U_iso_or_equiv
_atom_site_adp_type
_atom_site_occupancy
_atom_site_site_symmetry_order
_atom_site_calc_flag
_atom_site_refinement_flags_posn
_atom_site_refinement_flags_adp
Zn1 Zn -0.24157(2) -0.07842(5) 0.33022(3) 0.01713(18) Uani 1 1 d . .
O1 O -0.13352(13) 0.0220(3) 0.32237(17) 0.0255(5) Uani 1 1 d . .
O2 O -0.16781(13) 0.0843(3) 0.41844(18) 0.0268(6) Uani 1 1 d . .
O3 O 0.16848(12) 0.5277(3) 0.70208(16) 0.0198(5) Uani 1 1 d . .
O4 O 0.21824(12) 0.3058(3) 0.68508(16) 0.0194(5) Uani 1 1 d . .
N1W N 0.20158(15) 0.3716(4) 0.39114(19) 0.0183(6) Uani 1 1 d . .
C1 C -0.12272(19) 0.0923(4) 0.3932(3) 0.0218(7) Uani 1 1 d . .
C2 C -0.05164(17) 0.1877(4) 0.4592(2) 0.0179(7) Uani 1 1 d . .
C3 C -0.03174(18) 0.2420(4) 0.5482(2) 0.0201(7) Uani 1 1 d . .
H3 H -0.0647 0.2273 0.5671 0.024 Uiso 1 1 calc R U
C4 C 0.03675(18) 0.3180(4) 0.6097(2) 0.0209(7) Uani 1 1 d . .
H4 H 0.0498 0.3580 0.6700 0.025 Uiso 1 1 calc R U
C5 C 0.08607(17) 0.3362(4) 0.5844(2) 0.0163(6) Uani 1 1 d . .
C6 C 0.06550(17) 0.2870(4) 0.4927(2) 0.0158(6) Uani 1 1 d . .
C7 C -0.00366(17) 0.2131(4) 0.4315(2) 0.0174(7) Uani 1 1 d . .
H7 H -0.0184 0.1793 0.3695 0.021 Uiso 1 1 calc R U
C8 C 0.16328(17) 0.3931(4) 0.6615(2) 0.0160(6) Uani 1 1 d . .
C9 C 0.11361(17) 0.3159(4) 0.4589(2) 0.0159(6) Uani 1 1 d . .
C10 C 0.15738(18) 0.4576(4) 0.4838(2) 0.0182(7) Uani 1 1 d . .
H10 H 0.1573 0.5381 0.5244 0.022 Uiso 1 1 calc R U
C11 C 0.20044(18) 0.4812(4) 0.4500(2) 0.0195(7) Uani 1 1 d . .
H11 H 0.2304 0.5776 0.4685 0.023 Uiso 1 1 calc R U
C12 C 0.15961(18) 0.2357(4) 0.3657(2) 0.0216(7) Uani 1 1 d . .
H12 H 0.1599 0.1589 0.3237 0.026 Uiso 1 1 calc R U
C13 C 0.11599(18) 0.2031(4) 0.3982(2) 0.0207(7) Uani 1 1 d . .
H13 H 0.0876 0.1043 0.3796 0.025 Uiso 1 1 calc R U
O1W O 0.3005(3) 0.3119(5) 0.1538(3) 0.0762(12) Uani 1 1 d . .
H1 H 0.2676 0.2629 0.1569 0.114 Uiso 1 1 d R U
H2 H 0.3331 0.3855 0.1987 0.114 Uiso 1 1 d R U

loop_
_atom_site_aniso_label
_atom_site_aniso_U_11
_atom_site_aniso_U_22
_atom_site_aniso_U_33
_atom_site_aniso_U_23
_atom_site_aniso_U_13
_atom_site_aniso_U_12
Zn1 0.0150(3) 0.0204(3) 0.0140(3) -0.00023(15) 0.0071(2) 0.00046(16)
O1 0.0204(12) 0.0221(12) 0.0222(12) -0.0024(10) 0.0052(10) -0.0048(10)
O2 0.0171(12) 0.0318(14) 0.0283(14) 0.0016(10) 0.0112(11) -0.0071(10)
O3 0.0161(11) 0.0198(12) 0.0173(11) -0.0057(9) 0.0058(10) -0.0012(9)
O4 0.0155(11) 0.0196(11) 0.0206(11) -0.0022(9) 0.0088(10) -0.0006(9)
N1W 0.0167(13) 0.0215(14) 0.0150(13) 0.0015(11) 0.0080(11) -0.0004(11)
C1 0.0149(16) 0.0167(16) 0.0247(18) 0.0091(14) 0.0059(14) 0.0019(13)
C2 0.0132(15) 0.0161(15) 0.0187(16) 0.0047(12) 0.0056(13) 0.0016(12)
C3 0.0162(16) 0.0213(16) 0.0250(17) 0.0038(14) 0.0131(14) 0.0021(13)
C4 0.0207(17) 0.0239(17) 0.0183(16) -0.0014(13) 0.0113(14) 0.0009(14)
C5 0.0147(15) 0.0136(14) 0.0180(15) -0.0003(12) 0.0078(13) 0.0008(12)
C6 0.0148(15) 0.0141(14) 0.0154(15) 0.0026(12) 0.0068(13) 0.0022(12)
C7 0.0167(16) 0.0179(15) 0.0148(15) 0.0013(12) 0.0072(13) -0.0004(12)
C8 0.0159(15) 0.0187(16) 0.0126(15) 0.0033(12) 0.0077(13) 0.0000(12)
C9 0.0115(14) 0.0207(16) 0.0114(14) 0.0031(12) 0.0041(12) 0.0006(12)
C10 0.0204(16) 0.0180(15) 0.0163(15) 0.0009(13) 0.0106(14) 0.0016(13)
C11 0.0190(16) 0.0189(16) 0.0192(16) 0.0006(13) 0.0099(14) -0.0024(13)
C12 0.0209(17) 0.0256(17) 0.0180(16) -0.0044(14) 0.0109(14) -0.0005(14)
C13 0.0203(16) 0.0198(16) 0.0203(16) -0.0035(13) 0.0106(14) -0.0049(13)
O1W 0.106(3) 0.063(3) 0.065(3) -0.007(2) 0.052(3) -0.008(2)

loop_
_atom_type_symbol
_atom_type_description
_atom_type_scat_dispersion_real
_atom_type_scat_dispersion_imag
_atom_type_scat_source
C C 0.0181 0.0091 'International Tables Vol C Tables 4.2.6.8 and 6.1.1.4'
H H 0.0000 0.0000 'International Tables Vol C Tables 4.2.6.8 and 6.1.1.4'
N N 0.0311 0.0180 'International Tables Vol C Tables 4.2.6.8 and 6.1.1.4'
O O 0.0492 0.0322 'International Tables Vol C Tables 4.2.6.8 and 6.1.1.4'
Zn Zn -1.5491 0.6778 'International Tables Vol C Tables 4.2.6.8 and 6.1.1.4'

loop_
_geom_angle_atom_site_label_1
_geom_angle_atom_site_label_2
_geom_angle_atom_site_label_3
_geom_angle
_geom_angle_site_symmetry_1
_geom_angle_site_symmetry_3
O2 Zn1 O4 124.54(10) . 5_556
O2 Zn1 O3 125.07(10) . 8_455
O4 Zn1 O3 102.68(10) 5_556 8_455
O2 Zn1 N1W 102.61(11) . 3_445
O4 Zn1 N1W 99.24(11) 5_556 3_445
O3 Zn1 N1W 94.90(10) 8_455 3_445
O2 Zn1 O1 56.37(9) . .
O4 Zn1 O1 88.37(9) 5_556 .
O3 Zn1 O1 104.26(9) 8_455 .
N1W Zn1 O1 157.35(9) 3_445 .
O2 Zn1 C1 28.94(12) . .
O4 Zn1 C1 106.14(10) 5_556 .
O3 Zn1 C1 118.90(10) 8_455 .
N1W Zn1 C1 130.70(11) 3_445 .
O1 Zn1 C1 27.51(10) . .
C1 O1 Zn1 76.3(2) . .
C1 O2 Zn1 103.6(2) . .
C8 O3 Zn1 120.4(2) . 8_556
C8 O4 Zn1 139.7(2) . 5_556
C12 N1W C11 118.7(3) . .
C12 N1W Zn1 120.0(2) . 3
C11 N1W Zn1 121.1(2) . 3
O1 C1 O2 123.4(3) . .
O1 C1 C2 120.3(3) . .
O2 C1 C2 116.2(3) . .
O1 C1 Zn1 76.17(19) . .
O2 C1 Zn1 47.50(16) . .
C2 C1 Zn1 161.8(3) . .
C3 C2 C7 119.7(3) . .
C3 C2 C1 121.4(3) . .
C7 C2 C1 118.9(3) . .
C2 C3 C4 119.6(3) . .
C2 C3 H3 120.2 . .
C4 C3 H3 120.2 . .
C5 C4 C3 120.9(3) . .
C5 C4 H4 119.6 . .
C3 C4 H4 119.6 . .
C4 C5 C6 120.1(3) . .
C4 C5 C8 116.9(3) . .
C6 C5 C8 122.7(3) . .
C7 C6 C5 118.2(3) . .
C7 C6 C9 119.4(3) . .
C5 C6 C9 122.4(3) . .
C2 C7 C6 121.5(3) . .
C2 C7 H7 119.3 . .
C6 C7 H7 119.3 . .
O4 C8 O3 122.9(3) . .
O4 C8 C5 120.5(3) . .
O3 C8 C5 116.5(3) . .
C10 C9 C13 116.7(3) . .
C10 C9 C6 122.1(3) . .
C13 C9 C6 121.2(3) . .
C11 C10 C9 120.4(3) . .
C11 C10 H10 119.8 . .
C9 C10 H10 119.8 . .
N1W C11 C10 121.9(3) . .
N1W C11 H11 119.0 . .
C10 C11 H11 119.0 . .
N1W C12 C13 122.4(3) . .
N1W C12 H12 118.8 . .
C13 C12 H12 118.8 . .
C12 C13 C9 119.9(3) . .
C12 C13 H13 120.1 . .
C9 C13 H13 120.1 . .
H1 O1W H2 122.8 . .

loop_
_geom_bond_atom_site_label_1
_geom_bond_atom_site_label_2
_geom_bond_distance
_geom_bond_site_symmetry_2
Zn1 O2 1.958(2) .
Zn1 O4 1.966(2) 5_556
Zn1 O3 1.976(2) 8_455
Zn1 N1W 2.065(3) 3_445
Zn1 O1 2.579(3) .
Zn1 C1 2.581(3) .
O1 C1 1.227(5) .
O2 C1 1.285(4) .
O3 C8 1.260(4) .
O3 Zn1 1.976(2) 8_556
O4 C8 1.249(4) .
O4 Zn1 1.966(2) 5_556
N1W C12 1.337(5) .
N1W C11 1.347(4) .
N1W Zn1 2.065(3) 3
C1 C2 1.513(5) .
C2 C3 1.387(5) .
C2 C7 1.391(5) .
C3 C4 1.392(5) .
C3 H3 0.9500 .
C4 C5 1.382(5) .
C4 H4 0.9500 .
C5 C6 1.411(4) .
C5 C8 1.505(4) .
C6 C7 1.393(5) .
C6 C9 1.479(4) .
C7 H7 0.9500 .
C9 C10 1.397(5) .
C9 C13 1.400(5) .
C10 C11 1.371(5) .
C10 H10 0.9500 .
C11 H11 0.9500 .
C12 C13 1.377(5) .
C12 H12 0.9500 .
C13 H13 0.9500 .
O1W H1 0.8501 .
O1W H2 0.9084 .

loop_
_geom_torsion_atom_site_label_1
_geom_torsion_atom_site_label_2
_geom_torsion_atom_site_label_3
_geom_torsion_atom_site_label_4
_geom_torsion
_geom_torsion_site_symmetry_1
Zn1 O1 C1 O2 -5.2(3) .
Zn1 O1 C1 C2 171.6(3) .
Zn1 O2 C1 O1 6.8(4) .
Zn1 O2 C1 C2 -170.1(2) .
O1 C1 C2 C3 -167.9(3) .
O2 C1 C2 C3 9.1(5) .
Zn1 C1 C2 C3 -14.8(9) .
O1 C1 C2 C7 8.6(5) .
O2 C1 C2 C7 -174.4(3) .
Zn1 C1 C2 C7 161.7(6) .
C7 C2 C3 C4 -1.4(5) .
C1 C2 C3 C4 175.0(3) .
C2 C3 C4 C5 -1.7(5) .
C3 C4 C5 C6 4.0(5) .
C3 C4 C5 C8 -169.9(3) .
C4 C5 C6 C7 -3.1(5) .
C8 C5 C6 C7 170.4(3) .
C4 C5 C6 C9 175.0(3) .
C8 C5 C6 C9 -11.5(5) .
C3 C2 C7 C6 2.3(5) .
C1 C2 C7 C6 -174.2(3) .
C5 C6 C7 C2 0.0(5) .
C9 C6 C7 C2 -178.2(3) .
Zn1 O4 C8 O3 162.6(2) 5_556
Zn1 O4 C8 C5 -14.6(5) 5_556
Zn1 O3 C8 O4 -18.9(4) 8_556
Zn1 O3 C8 C5 158.4(2) 8_556
C4 C5 C8 O4 120.8(3) .
C6 C5 C8 O4 -52.9(4) .
C4 C5 C8 O3 -56.6(4) .
C6 C5 C8 O3 129.7(3) .
C7 C6 C9 C10 142.4(3) .
C5 C6 C9 C10 -35.7(5) .
C7 C6 C9 C13 -36.1(4) .
C5 C6 C9 C13 145.9(3) .
C13 C9 C10 C11 -0.5(5) .
C6 C9 C10 C11 -179.0(3) .
C12 N1W C11 C10 -0.4(5) .
Zn1 N1W C11 C10 173.6(2) 3
C9 C10 C11 N1W 1.0(5) .
C11 N1W C12 C13 -0.7(5) .
Zn1 N1W C12 C13 -174.8(3) 3
N1W C12 C13 C9 1.1(5) .
C10 C9 C13 C12 -0.5(5) .
C6 C9 C13 C12 178.1(3) .
